data_7712415
loop_
_publ_author_name
'Essien, Nsikak B.'
'Galv\'acsi , Antal Tam\'as'
'K\'allay, Csilla'
'Al-Hilaly, Youssra Kareem'
'Gonzalez-Mendez, Ramon'
'Akien, Geoffrey'
'Tizzard, Graham J.'
'Coles, Simon'
'Besora, Maria'
'Kostakis, George E.'

_publ_section_title
;
 Fluorine-based Zn salan complexes
;
_journal_name_full 'Dalton Transactions'
_journal_paper_doi 10.1039/D2DT04082D
_journal_year 2023
_chemical_absolute_configuration ad
_chemical_formula_moiety 'C44 H44 F12 N4 O8 Zn2, 4(C H4 O)'
_chemical_formula_sum 'C48 H60 F12 N4 O12 Zn2'
_chemical_formula_weight 1243.74
_space_group_crystal_system monoclinic
_space_group_IT_number 5
_space_group_name_Hall 'I 2y'
_space_group_name_H-M_alt 'I 1 2 1'
_atom_sites_solution_hydrogens geom
_atom_sites_solution_primary dual
_audit_creation_date 2022-09-06
_audit_creation_method
;
Olex2 1.5-alpha
(compiled 2022.06.10 svn.r3fa896fb for OlexSys, GUI svn.r6535)
;
_audit_update_record
;
2022-12-20 deposited with the CCDC.	2023-02-24 downloaded from the CCDC.
;
_cell_angle_alpha 90
_cell_angle_beta 119.476(3)
_cell_angle_gamma 90
_cell_formula_units_Z 4
_cell_length_a 25.8902(7)
_cell_length_b 9.1717(2)
_cell_length_c 26.1158(6)
_cell_measurement_reflns_used 17323
_cell_measurement_temperature 100.00(10)
_cell_measurement_theta_max 74.7000
_cell_measurement_theta_min 3.3500
_cell_volume 5398.7(3)
_computing_cell_refinement 'CrysAlisPro 1.171.42.66a (Rigaku OD, 2022)'
_computing_data_collection 'CrysAlisPro 1.171.42.66a (Rigaku OD, 2022)'
_computing_data_reduction 'CrysAlisPro 1.171.42.66a (Rigaku OD, 2022)'
_computing_molecular_graphics 'Olex2 1.5-alpha (Dolomanov et al., 2009)'
_computing_publication_material 'Olex2 1.5-alpha (Dolomanov et al., 2009)'
_computing_structure_refinement 'SHELXL 2018/3 (Sheldrick, 2015)'
_computing_structure_solution 'SHELXT 2018/2 (Sheldrick, 2018)'
_diffrn_ambient_environment N~2~
_diffrn_ambient_temperature 100.00(10)
_diffrn_detector 'hybrid pixel array detector'
_diffrn_detector_area_resol_mean 10
_diffrn_detector_dtime 0.000
_diffrn_detector_type 'Rigaku, HyPix 6000HE'
_diffrn_measured_fraction_theta_full 0.994
_diffrn_measured_fraction_theta_max 0.972
_diffrn_measurement_details
;
List of Runs (angles in degrees, time in seconds):

  # Type    Start    End  Width  t~exp~   \w     \q     \k     \f   Frames
#--------------------------------------------------------------------------
  1  \w   -100.00 -34.00   0.50    1.00    --  -46.48 -14.00  84.00  132
  2  \w    -15.00  10.00   0.50    1.00    --  -46.48  14.00-104.00   50
  3  \w     34.00  60.00   0.50    1.00    --   46.48  14.00-104.00   52
  4  \w     75.00 111.00   0.50    1.00    --   46.48  14.00-104.00   72
  5  \w     90.00 132.00   0.50    4.00    --  101.75  14.00-104.00   84
  6  \w   -141.00-116.00   0.50    4.00    -- -103.00 -14.00  84.00   50
  7  \w    -59.00 -24.00   0.50    1.00    --  -46.48 -77.00  60.00   70
  8  \w    -62.00 -31.00   0.50    1.00    --  -46.48 -57.00 -30.00   62
  9  \w    -64.00 -34.00   0.50    1.00    --  -46.48 -19.00 -30.00   60
 10  \w   -100.00 -73.00   0.50    1.00    --  -46.48 -57.00 -30.00   54
 11  \w   -107.00 -34.00   0.50    1.00    --  -46.48 -37.00  30.00  146
 12  \w     -1.00  25.00   0.50    1.00    --   46.48 -14.00  84.00   52
 13  \w     24.00  92.00   0.50    1.00    --   46.48-125.00 -60.00  136
 14  \w     25.00  59.00   0.50    1.00    --   46.48  77.00   0.00   68
 15  \w     40.00  65.00   0.50    1.00    --   46.48  77.00  60.00   50
 16  \w     24.00  79.00   0.50    1.00    --   46.48  77.00  30.00  110
 17  \w     25.00  56.00   0.50    1.00    --   46.48  77.00 -30.00   62
 18  \w     93.00 119.00   0.50    1.00    --   46.48  77.00 -30.00   52
 19  \w     32.00  98.00   0.50    4.00    --  101.75-107.00 -44.12  132
 20  \w     80.00 107.00   0.50    4.00    --  101.75  77.00   0.00   54
 21  \w     33.00  63.00   0.50    4.00    --  101.75-125.00  90.00   60
 22  \w     30.00  72.00   0.50    4.00    --  101.75 -61.00 150.00   84
 23  \w     80.00 105.00   0.50    4.00    --  101.75  77.00 -90.00   50
 24  \w     34.00  73.00   0.50    4.00    --  101.75 -61.00   0.00   78
 25  \w     52.00 106.00   0.50    4.00    --  101.75 -94.00   0.00  108
 26  \w     30.00  72.00   0.50    4.00    --  101.75 -61.00-120.00   84
 27  \w     29.00  72.00   0.50    4.00    --  101.75 -61.00 -60.00   86
 28  \w     30.00  72.00   0.50    4.00    --  101.75 -61.00 -30.00   84
 29  \w     67.00 104.00   0.50    4.00    --  101.75-125.00  90.00   74
 30  \w   -113.00 -85.00   0.50    4.00    -- -103.00 -64.00  20.80   56
 31  \w   -107.00 -82.00   0.50    4.00    -- -103.00 -72.00  66.98   50
 32  \w   -163.00-137.00   0.50    4.00    -- -103.00 -81.00 -17.50   52
 33  \w   -107.00 -80.00   0.50    4.00    -- -103.00 -76.00  -6.85   54
 34  \w   -111.00 -84.00   0.50    4.00    -- -103.00 -67.00  -0.15   54
 35  \w   -105.00 -79.00   0.50    4.00    -- -103.00 -79.00  23.32   52
 36  \w   -105.00 -80.00   0.50    4.00    -- -103.00 -77.00 -30.00   50
 37  \w   -106.00 -80.00   0.50    4.00    -- -103.00 -77.00   0.00   52
 38  \w   -173.00-146.00   0.50    4.00    -- -103.00 -77.00 -30.00   54
 39  \w   -109.00 -83.00   0.50    4.00    -- -103.00 -69.00  20.67   52
 40  \w   -111.00 -84.00   0.50    4.00    -- -103.00 -67.00  -2.92   54
 41  \w   -135.00 -85.00   0.50    4.00    -- -103.00 -64.00 -33.36  100
 42  \w   -113.00 -86.00   0.50    4.00    -- -103.00 -61.00  60.00   54
 43  \w   -172.00 -89.00   0.50    4.00    -- -103.00 -48.00 -19.10  166
 44  \w   -173.00 -91.00   0.50    4.00    -- -103.00 -45.00 -90.00  164
 45  \w    -69.00 -31.00   0.50    4.00    -- -103.00  61.00 150.00   76
 46  \w   -172.00 -86.00   0.50    4.00    -- -103.00 -61.00 -60.00  172
 47  \w   -152.00-125.00   0.50    4.00    -- -103.00 -77.00  90.00   54
 48  \w   -115.00 -85.00   0.50    4.00    -- -103.00 -66.00 -47.67   60
 49  \w   -108.00 -81.00   0.50    4.00    -- -103.00 -75.00  36.51   54
 50  \w   -112.00 -85.00   0.50    4.00    -- -103.00 -64.00  16.66   54
 51  \w   -112.00 -83.00   0.50    4.00    -- -103.00 -69.00 -22.52   58
 52  \w   -112.00 -83.00   0.50    4.00    -- -103.00 -70.00  74.83   58
 53  \w   -117.00 -92.00   0.50    4.00    -- -103.00 -45.00  30.00   50
 54  \w   -119.00 -91.00   0.50    4.00    -- -103.00 -45.00  60.00   56
 55  \w   -173.00 -91.00   0.50    4.00    -- -103.00 -47.00  -7.56  164
 56  \w   -117.00 -89.00   0.50    4.00    -- -103.00 -52.00  44.77   56
 57  \w   -170.00-144.00   0.50    4.00    -- -103.00 -64.00  16.66   52
 58  \w   -174.00-118.00   0.50    4.00    -- -103.00 -70.00  74.83  112
 59  \w   -174.00-121.00   0.50    4.00    -- -103.00 -64.00  20.80  106
 60  \w   -106.00 -80.00   0.50    4.00    -- -103.00 -77.00  60.00   52
 61  \w    -62.00 -32.00   0.50    4.00    -- -103.00  61.00 -30.00   60
 62  \w   -110.00 -83.00   0.50    4.00    -- -103.00 -69.00  24.84   54
 63  \w   -109.00 -83.00   0.50    4.00    -- -103.00 -70.00 -52.30   52
 64  \w   -106.00 -79.00   0.50    4.00    -- -103.00 -79.00   6.81   54
 65  \w   -107.00 -80.00   0.50    4.00    -- -103.00 -77.00 -15.32   54
 66  \w   -105.00 -80.00   0.50    4.00    -- -103.00 -77.00  30.00   50
 67  \w   -110.00 -83.00   0.50    4.00    -- -103.00 -71.00  37.14   54
 68  \w   -106.00 -80.00   0.50    4.00    -- -103.00 -77.00 -60.00   52
 69  \w   -104.00 -78.00   0.50    4.00    -- -103.00 -84.00  19.61   52
;
_diffrn_measurement_device 'four-circle diffractometer'
_diffrn_measurement_device_details 'Rigaku, UG2 \k goniometer'
_diffrn_measurement_device_type
'Rigaku 007HF diffractometer with HF Varimax confocal mirrors, an UG2 goniometer and HyPix 6000HE detector'
_diffrn_measurement_method 'profile data from \w-scans'
_diffrn_measurement_specimen_support 'MiTeGen loops'
_diffrn_orient_matrix_type 'CrysAlisPro convention (1999,Acta A55,543-557)'
_diffrn_orient_matrix_UB_11 -0.0672423000
_diffrn_orient_matrix_UB_12 -0.0297437000
_diffrn_orient_matrix_UB_13 -0.0346855000
_diffrn_orient_matrix_UB_21 0.0018717000
_diffrn_orient_matrix_UB_22 0.0048309000
_diffrn_orient_matrix_UB_23 -0.0580034000
_diffrn_orient_matrix_UB_31 0.0121494000
_diffrn_orient_matrix_UB_32 -0.1653040000
_diffrn_orient_matrix_UB_33 0.0044997000
_diffrn_radiation_collimation 'HF Varimax focusing mirrors'
_diffrn_radiation_monochromator mirror
_diffrn_radiation_probe x-ray
_diffrn_radiation_type 'Cu K\a'
_diffrn_radiation_wavelength 1.54178
_diffrn_reflns_av_R_equivalents 0.0969
_diffrn_reflns_av_unetI/netI 0.0579
_diffrn_reflns_Laue_measured_fraction_full 0.994
_diffrn_reflns_Laue_measured_fraction_max 0.972
_diffrn_reflns_limit_h_max 32
_diffrn_reflns_limit_h_min -29
_diffrn_reflns_limit_k_max 10
_diffrn_reflns_limit_k_min -11
_diffrn_reflns_limit_l_max 31
_diffrn_reflns_limit_l_min -32
_diffrn_reflns_number 38786
_diffrn_reflns_point_group_measured_fraction_full 0.948
_diffrn_reflns_point_group_measured_fraction_max 0.915
_diffrn_reflns_theta_full 67.679
_diffrn_reflns_theta_max 75.006
_diffrn_reflns_theta_min 1.967
_diffrn_source 'Rotating anode'
_diffrn_source_current 30.0
_diffrn_source_power 1.2
_diffrn_source_target Cu
_diffrn_source_type 'Rigaku 007 HF'
_diffrn_source_voltage 40.0
_exptl_absorpt_coefficient_mu 2.019
_exptl_absorpt_correction_T_max 1.00000
_exptl_absorpt_correction_T_min 0.43151
_exptl_absorpt_correction_type multi-scan
_exptl_absorpt_process_details
;
CrysAlisPro 1.171.42.66a (Rigaku Oxford Diffraction, 2022)
Empirical absorption correction using spherical harmonics,
implemented in SCALE3 ABSPACK scaling algorithm.
;
_exptl_crystal_colour colourless
_exptl_crystal_colour_primary colourless
_exptl_crystal_density_diffrn 1.530
_exptl_crystal_description plate
_exptl_crystal_F_000 2560
_exptl_crystal_recrystallization_method 'The material was recrystallised from a mixture of DCM and methanol'
_exptl_crystal_size_max 0.15
_exptl_crystal_size_mid 0.08
_exptl_crystal_size_min 0.01
_refine_diff_density_max 1.472
_refine_diff_density_min -0.824
_refine_diff_density_rms 0.118
_refine_ls_abs_structure_details
;
 Flack x determined using 3031 quotients [(I+)-(I-)]/[(I+)+(I-)]
 (Parsons, Flack and Wagner, Acta Cryst. B69 (2013) 249-259).
;
_refine_ls_abs_structure_Flack -0.07(5)
_refine_ls_extinction_method none
_refine_ls_goodness_of_fit_ref 1.070
_refine_ls_hydrogen_treatment constr
_refine_ls_matrix_type full
_refine_ls_number_parameters 778
_refine_ls_number_reflns 10196
_refine_ls_number_restraints 127
_refine_ls_restrained_S_all 1.072
_refine_ls_R_factor_all 0.0948
_refine_ls_R_factor_gt 0.0823
_refine_ls_shift/su_max 0.001
_refine_ls_shift/su_mean 0.000
_refine_ls_structure_factor_coef Fsqd
_refine_ls_weighting_details 'w=1/[\s^2^(Fo^2^)+(0.1593P)^2^+10.2031P] where P=(Fo^2^+2Fc^2^)/3'
_refine_ls_weighting_scheme calc
_refine_ls_wR_factor_gt 0.2211
_refine_ls_wR_factor_ref 0.2350
_reflns_Friedel_coverage 0.768
_reflns_Friedel_fraction_full 0.897
_reflns_Friedel_fraction_max 0.851
_reflns_number_gt 8600
_reflns_number_total 10196
_reflns_threshold_expression 'I > 2\s(I)'
_cod_data_source_file d2dt04082d2.cif
_cod_data_source_block 1SS
_cod_database_code 7712415
_shelx_shelxl_version_number 2018/3
_chemical_oxdiff_formula '(C22 H22 F6 N2 O4)2 Zn'
_chemical_oxdiff_usercomment NBE806
_shelx_space_group_comment
;
The symmetry employed for this shelxl refinement is uniquely defined
by the following loop, which should always be used as a source of
symmetry information in preference to the above space-group names.
They are only intended as comments.
;
_shelx_estimated_absorpt_t_max 0.980
_shelx_estimated_absorpt_t_min 0.752
_olex2_refinement_description
;
1. Fixed Uiso
 At 1.2 times of:
  All C(H) groups, All C(H,H) groups, All N(H) groups
 At 1.5 times of:
  All C(H,H,H) groups, All O(H) groups
2. Restrained distances
 O2-C2
 1.4 with sigma of 0.02
 H00P-O005
 1.8 with sigma of 0.02
 H2A-O1
 1.73 with sigma of 0.02
 O2-C2 \\sim O2A-C2A
 with sigma of 0.02
 F00K-C022 \\sim F00L-C0
 with sigma of 0.02
 F00K-F011 \\sim F00L-F0
 with sigma of 0.04
 F011-C022 \\sim F0-C0
 with sigma of 0.02
 O00G-F014 \\sim O3-F1
 with sigma of 0.04
 F011-F014 \\sim F0-F1
 with sigma of 0.04
 F00K-F014 \\sim F00L-F1
 with sigma of 0.04
 O00G-C01K \\sim O3-C01K
 with sigma of 0.02
 C01K-C022 \\sim C01K-C0
 with sigma of 0.04
 O00G-F011 \\sim O3-F0
 with sigma of 0.04
 F014-C022 \\sim F1-C0
 with sigma of 0.02
 O00G-C022 \\sim O3-C0
 with sigma of 0.02
 O00G-F00K \\sim O3-F00L
 with sigma of 0.04
3. Rigid bond restraints
 C2A, O2A, O2, C2
 with sigma for 1-2 distances of 0.01 and sigma for 1-3 distances of 0.01
4. Uiso/Uaniso restraints and constraints
C2A \\sim O2A \\sim O2 \\sim C2: within 2A with sigma of 0.04 and sigma for
terminal atoms of 0.08 within 2A
5. Rigid body (RIGU) restrains
 C2A, O2A, O2, C2
 with sigma for 1-2 distances of 0.004 and sigma for 1-3 distances of 0.004
 O00G, F00K, F011, F014, C022, O3, C0, F00L, F0, F1, C01K
 with sigma for 1-2 distances of 0.001 and sigma for 1-3 distances of 0.001
6. Others
 Sof(O2A)=Sof(H2AA)=Sof(C2A)=Sof(H2AB)=Sof(H2AC)=Sof(H2AD)=1-FVAR(1)
 Sof(O2)=Sof(H2A)=Sof(C2)=Sof(H2B)=Sof(H2C)=Sof(H2D)=FVAR(1)
 Sof(O3)=Sof(C0)=Sof(F00L)=Sof(F0)=Sof(F1)=1-FVAR(2)
 Sof(O00G)=Sof(F00K)=Sof(F011)=Sof(F014)=Sof(C022)=FVAR(2)
7.a Ternary CH refined with riding coordinates:
 N00F(H00F), N00J(H00J), N00L(H00L), N00O(H00O), C00S(H00S), C00T(H00T),
 C00W(H00W), C01L(H01O)
7.b Secondary CH2 refined with riding coordinates:
 C010(H01A,H01B), C013(H01C,H01D), C015(H01E,H01F), C01C(H01G,H01H), C01F(H01K,
 H01L), C01H(H01M,H01N), C01R(H01S,H01T), C01S(H01U,H01V), C01T(H01W,H01X),
 C01U(H01Y,H), C01X(H1,HA), C021(H02A,H02B)
7.c Aromatic/amide H refined with riding coordinates:
 C00Y(H00Y), C012(H012), C016(H016), C018(H018), C019(H019), C01D(H01I),
 C01E(H01J), C01N(H01P), C01O(H01Q), C01Q(H01R), C01V(H01Z), C01W(H01)
7.d Idealised Me refined as rotating group:
 C01Y(H2,HB,HC), C023(H02C,H02D,H02E), C2(H2B,H2C,H2D), C3(H3A,H3B,H3C),
 C2A(H2AB,H2AC,H2AD)
7.e Idealised tetrahedral OH refined as rotating group:
 O00N(H00N), O00P(H00P), O1(H1A), O2(H2A), O2A(H2AA)
;
_olex2_diffrn_ambient_temperature_device 'Oxford Cryosystems'
_olex2_exptl_crystal_mounting_method 'The crystal was mounted on a MITIGEN holder in oil'
_olex2_submission_original_sample_id NBE806
_olex2_submission_special_instructions 'No special instructions were received'
_oxdiff_exptl_absorpt_empirical_details
;
Empirical correction (ABSPACK) includes:
- Absorption correction using spherical harmonics
- Frame scaling
- Detector area scaling
;
_oxdiff_exptl_absorpt_empirical_full_max 4.222
_oxdiff_exptl_absorpt_empirical_full_min 0.141

loop_
_space_group_symop_operation_xyz
'x, y, z'
'-x, y, -z'
'x+1/2, y+1/2, z+1/2'
'-x+1/2, y+1/2, -z+1/2'

loop_
_atom_site_label
_atom_site_type_symbol
_atom_site_fract_x
_atom_site_fract_y
_atom_site_fract_z
_atom_site_U_iso_or_equiv
_atom_site_adp_type
_atom_site_occupancy
_atom_site_site_symmetry_order
_atom_site_calc_flag
_atom_site_refinement_flags_posn
_atom_site_refinement_flags_adp
_atom_site_refinement_flags_occupancy
_atom_site_disorder_assembly
_atom_site_disorder_group
Zn01 Zn 0.59892(4) 0.55073(12) 0.28314(4) 0.0291(3) Uani 1 1 d . . . . .
Zn02 Zn 0.59157(4) 0.55648(12) 0.40014(4) 0.0317(3) Uani 1 1 d . . . . .
O003 O 0.6524(2) 0.5639(8) 0.3744(2) 0.0317(11) Uani 1 1 d . . . . .
O004 O 0.5381(2) 0.5687(8) 0.3090(2) 0.0347(13) Uani 1 1 d . . . . .
O005 O 0.6073(3) 0.3415(6) 0.2699(2) 0.0340(12) Uani 1 1 d D . . . .
F006 F 0.8976(3) 0.0743(8) 0.5906(2) 0.0524(15) Uani 1 1 d . . . . .
F007 F 0.3326(3) 0.2800(7) 0.1239(3) 0.0637(18) Uani 1 1 d . . . . .
F008 F 0.2930(3) 0.0679(8) 0.1078(3) 0.0605(16) Uani 1 1 d . . . . .
O009 O 0.8029(3) 0.0881(7) 0.5562(3) 0.0417(15) Uani 1 1 d . . . . .
F00A F 0.8593(3) 0.2875(8) 0.5801(4) 0.0670(19) Uani 1 1 d . . . . .
O00B O 0.5848(3) 0.3479(7) 0.4131(2) 0.0356(13) Uani 1 1 d . . . . .
F00C F 0.8445(3) 0.1662(9) 0.5044(3) 0.067(2) Uani 1 1 d . . . . .
O00D O 0.3866(3) 0.0796(7) 0.1371(3) 0.0426(15) Uani 1 1 d . . . . .
F00E F 0.3513(3) 0.1414(10) 0.1964(3) 0.072(2) Uani 1 1 d . . . . .
N00F N 0.6419(3) 0.7391(7) 0.2740(3) 0.0303(14) Uani 1 1 d . . . . .
H00F H 0.675848 0.706865 0.268641 0.036 Uiso 1 1 calc R U . . .
O00G O 0.865(3) 0.862(8) 0.487(3) 0.059(11) Uani 0.114(16) 1 d D . P A 1
O00H O 0.3074(3) 0.7771(9) 0.2008(3) 0.0520(18) Uani 1 1 d . . . . .
F00I F 0.2183(3) 0.7949(12) 0.1870(3) 0.089(3) Uani 1 1 d . . . . .
N00J N 0.6475(3) 0.5966(8) 0.4947(3) 0.0358(18) Uani 1 1 d . . . . .
H00J H 0.687975 0.625961 0.502485 0.043 Uiso 1 1 calc R U . . .
F00K F 0.877(2) 0.970(7) 0.4157(18) 0.062(12) Uani 0.114(16) 1 d D . P A 1
N00L N 0.5409(3) 0.5868(7) 0.1888(3) 0.0325(17) Uani 1 1 d . . . . .
H00L H 0.501100 0.618572 0.181937 0.039 Uiso 1 1 calc R U . . .
F00M F 0.2642(3) 0.5941(10) 0.2200(4) 0.086(3) Uani 1 1 d . . . . .
O00N O 0.7284(4) 0.6061(9) 0.2457(4) 0.059(2) Uani 1 1 d . . . . .
H00N H 0.744773 0.655880 0.230744 0.088 Uiso 1 1 calc R U . . .
N00O N 0.5464(3) 0.7415(8) 0.4079(3) 0.0333(15) Uani 1 1 d . . . . .
H00O H 0.514812 0.705433 0.416118 0.040 Uiso 1 1 calc R U . . .
O00P O 0.7108(4) 0.2015(10) 0.3114(4) 0.064(2) Uani 1 1 d . . . . .
H00P H 0.678072 0.244663 0.293169 0.096 Uiso 1 1 calc DR U . . .
C00Q C 0.5544(4) 0.2744(9) 0.2373(3) 0.0326(17) Uani 1 1 d . . . . .
F00R F 0.2900(3) 0.7794(14) 0.2753(3) 0.102(4) Uani 1 1 d . . . . .
C00S C 0.5668(4) 0.7059(10) 0.1700(3) 0.0337(18) Uani 1 1 d . . . . .
H00S H 0.597550 0.661463 0.162263 0.040 Uiso 1 1 calc R U . . .
C00T C 0.6218(4) 0.7177(11) 0.5118(4) 0.0387(19) Uani 1 1 d . . . . .
H00T H 0.590927 0.675209 0.519841 0.046 Uiso 1 1 calc R U . . .
C00U C 0.4812(4) 0.6181(10) 0.2829(3) 0.0342(18) Uani 1 1 d . . . . .
C00V C 0.7058(4) 0.6279(10) 0.4008(3) 0.0314(17) Uani 1 1 d . . . . .
C00W C 0.5979(4) 0.8159(9) 0.2195(4) 0.0339(17) Uani 1 1 d . . . . .
H00W H 0.567390 0.861334 0.227439 0.041 Uiso 1 1 calc R U . . .
C00X C 0.6375(4) 0.2822(10) 0.4478(3) 0.0357(18) Uani 1 1 d . . . . .
C00Y C 0.7531(4) 0.5635(13) 0.4523(3) 0.0390(18) Uani 1 1 d . . . . .
H00Y H 0.746979 0.473886 0.466806 0.047 Uiso 1 1 calc R U . . .
C00Z C 0.4682(4) 0.7459(10) 0.3037(4) 0.0359(18) Uani 1 1 d . . . . .
C010 C 0.6528(4) 0.4615(11) 0.5275(3) 0.0375(19) Uani 1 1 d . . . . .
H01A H 0.613662 0.436975 0.523226 0.045 Uiso 1 1 calc R U . . .
H01B H 0.680836 0.477862 0.569788 0.045 Uiso 1 1 calc R U . . .
F011 F 0.946(2) 0.967(6) 0.505(2) 0.051(12) Uani 0.114(16) 1 d D . P A 1
C012 C 0.4101(4) 0.7958(10) 0.2768(4) 0.039(2) Uani 1 1 d . . . . .
H012 H 0.400524 0.882472 0.290225 0.047 Uiso 1 1 calc R U . . .
C013 C 0.6652(4) 0.8309(9) 0.3269(3) 0.0318(17) Uani 1 1 d . . . . .
H01C H 0.632931 0.851951 0.335813 0.038 Uiso 1 1 calc R U . . .
H01D H 0.679012 0.924774 0.319244 0.038 Uiso 1 1 calc R U . . .
F014 F 0.924(2) 0.771(6) 0.455(3) 0.066(12) Uani 0.114(16) 1 d D . P A 1
C015 C 0.5338(4) 0.4515(10) 0.1559(3) 0.0352(18) Uani 1 1 d . . . . .
H01E H 0.571946 0.426459 0.157819 0.042 Uiso 1 1 calc R U . . .
H01F H 0.503908 0.466759 0.114039 0.042 Uiso 1 1 calc R U . . .
C016 C 0.4824(4) 0.0919(9) 0.2267(4) 0.038(2) Uani 1 1 d . . . . .
H016 H 0.471628 0.011266 0.242275 0.046 Uiso 1 1 calc R U . . .
C017 C 0.7162(4) 0.7569(10) 0.3796(3) 0.0338(18) Uani 1 1 d . . . . .
C018 C 0.3779(4) 0.5925(10) 0.2098(4) 0.040(2) Uani 1 1 d . . . . .
H018 H 0.346798 0.541353 0.177808 0.048 Uiso 1 1 calc R U . . .
C019 C 0.4591(4) 0.2604(10) 0.1474(3) 0.0363(19) Uani 1 1 d . . . . .
H019 H 0.432494 0.294301 0.108833 0.044 Uiso 1 1 calc R U . . .
C01A C 0.3664(4) 0.7188(11) 0.2303(4) 0.0390(19) Uani 1 1 d . . . . .
C01B C 0.4429(4) 0.1470(10) 0.1705(4) 0.0363(18) Uani 1 1 d . . . . .
C01C C 0.5208(5) 0.7801(11) 0.1130(4) 0.043(2) Uani 1 1 d . . . . .
H01G H 0.502794 0.706538 0.081283 0.052 Uiso 1 1 calc R U . . .
H01H H 0.488894 0.822056 0.118891 0.052 Uiso 1 1 calc R U . . .
C01D C 0.4356(4) 0.5404(12) 0.2364(3) 0.0355(17) Uani 1 1 d . . . . .
H01I H 0.444243 0.452099 0.223079 0.043 Uiso 1 1 calc R U . . .
C01E C 0.6564(4) 0.1647(11) 0.4288(3) 0.040(2) Uani 1 1 d . . . . .
H01J H 0.631407 0.126320 0.390619 0.048 Uiso 1 1 calc R U . . .
C01F C 0.6255(5) 0.9352(11) 0.2010(4) 0.043(2) Uani 1 1 d . . . . .
H01K H 0.657664 0.893323 0.195567 0.052 Uiso 1 1 calc R U . . .
H01L H 0.643254 1.009223 0.232653 0.052 Uiso 1 1 calc R U . . .
C01G C 0.5146(4) 0.3269(9) 0.1802(3) 0.0321(17) Uani 1 1 d . . . . .
C01H C 0.5797(5) 1.0096(10) 0.1435(4) 0.047(2) Uani 1 1 d . . . . .
H01M H 0.550020 1.061428 0.150194 0.057 Uiso 1 1 calc R U . . .
H01N H 0.600051 1.082522 0.131676 0.057 Uiso 1 1 calc R U . . .
C01J C 0.7468(4) 0.1562(10) 0.5198(4) 0.0384(19) Uani 1 1 d . . . . .
C01K C 0.8160(4) 0.7602(13) 0.4595(4) 0.045(2) Uani 1 1 d D . . . .
C01L C 0.5902(4) 0.8254(10) 0.4606(4) 0.0353(18) Uani 1 1 d . . . . .
H01O H 0.620420 0.868647 0.451686 0.042 Uiso 1 1 calc R U . . .
C01M C 0.6742(4) 0.3361(10) 0.5062(3) 0.0337(18) Uani 1 1 d . . . . .
C01N C 0.8078(4) 0.6317(13) 0.4813(4) 0.045(2) Uani 1 1 d . . . . .
H01P H 0.839368 0.589799 0.515791 0.054 Uiso 1 1 calc R U . . .
C01O C 0.5377(4) 0.1579(10) 0.2590(4) 0.039(2) Uani 1 1 d . . . . .
H01Q H 0.564615 0.121462 0.296978 0.047 Uiso 1 1 calc R U . . .
C01P C 0.8497(5) 0.1539(11) 0.5575(4) 0.046(2) Uani 1 1 d . . . . .
C01Q C 0.7721(4) 0.8244(12) 0.4098(4) 0.040(2) Uani 1 1 d . . . . .
H01R H 0.779346 0.913396 0.395768 0.048 Uiso 1 1 calc R U . . .
C01R C 0.5486(5) 0.8998(12) 0.0946(4) 0.048(2) Uani 1 1 d . . . . .
H01S H 0.577395 0.856692 0.084412 0.058 Uiso 1 1 calc R U . . .
H01T H 0.517338 0.949504 0.059195 0.058 Uiso 1 1 calc R U . . .
C01S C 0.6047(5) 1.0238(12) 0.5345(4) 0.052(3) Uani 1 1 d . . . . .
H01U H 0.634890 1.077503 0.529142 0.062 Uiso 1 1 calc R U . . .
H01V H 0.582623 1.095371 0.544705 0.062 Uiso 1 1 calc R U . . .
C01T C 0.6668(5) 0.7977(12) 0.5677(4) 0.047(2) Uani 1 1 d . . . . .
H01W H 0.697639 0.843357 0.561046 0.057 Uiso 1 1 calc R U . . .
H01X H 0.686406 0.727178 0.600404 0.057 Uiso 1 1 calc R U . . .
C01U C 0.5616(5) 0.9478(13) 0.4767(4) 0.049(2) Uani 1 1 d . . . . .
H01Y H 0.527978 0.907864 0.480199 0.059 Uiso 1 1 calc R U . . .
H H 0.545567 1.020740 0.444634 0.059 Uiso 1 1 calc R U . . .
C01V C 0.7291(4) 0.2695(11) 0.5418(4) 0.0393(19) Uani 1 1 d . . . . .
H01Z H 0.753868 0.302519 0.580957 0.047 Uiso 1 1 calc R U . . .
C01W C 0.7113(4) 0.1010(11) 0.4644(4) 0.041(2) Uani 1 1 d . . . . .
H01 H 0.724088 0.020386 0.450671 0.049 Uiso 1 1 calc R U . . .
C01X C 0.5173(4) 0.8300(11) 0.3536(4) 0.041(2) Uani 1 1 d . . . . .
H1 H 0.547094 0.859753 0.342347 0.050 Uiso 1 1 calc R U . . .
HA H 0.500696 0.919502 0.361166 0.050 Uiso 1 1 calc R U . . .
C01Y C 0.7508(4) 0.2888(14) 0.3572(4) 0.053(3) Uani 1 1 d . . . . .
H2 H 0.748911 0.388515 0.342836 0.079 Uiso 1 1 calc R U . . .
HB H 0.791048 0.250369 0.372262 0.079 Uiso 1 1 calc R U . . .
HC H 0.740759 0.289294 0.388772 0.079 Uiso 1 1 calc R U . . .
C01Z C 0.2713(5) 0.7347(18) 0.2210(5) 0.064(3) Uani 1 1 d . . . . .
C020 C 0.3426(4) 0.1426(11) 0.1420(4) 0.045(2) Uani 1 1 d . . . . .
C021 C 0.6353(6) 0.9158(13) 0.5842(4) 0.056(3) Uani 1 1 d . . . . .
H02A H 0.605734 0.869706 0.592648 0.068 Uiso 1 1 calc R U . . .
H02B H 0.664707 0.967375 0.620134 0.068 Uiso 1 1 calc R U . . .
C022 C 0.900(2) 0.885(6) 0.465(2) 0.057(10) Uani 0.114(16) 1 d D . P A 1
C023 C 0.7082(7) 0.4823(16) 0.2159(7) 0.073(4) Uani 1 1 d . . . . .
H02C H 0.679984 0.504420 0.174636 0.109 Uiso 1 1 calc R U . . .
H02D H 0.688329 0.425165 0.232822 0.109 Uiso 1 1 calc R U . . .
H02E H 0.741488 0.426157 0.218132 0.109 Uiso 1 1 calc R U . . .
O1 O 0.4825(4) 0.267(2) 0.3999(6) 0.133(7) Uani 1 1 d D . . . .
H1A H 0.516597 0.240251 0.407789 0.199 Uiso 1 1 calc R U . . .
O2 O 0.4567(14) 0.522(4) 0.4208(15) 0.147(15) Uani 0.55(2) 1 d D U P B 1
H2A H 0.468804 0.438170 0.419655 0.221 Uiso 0.55(2) 1 calc DR U P B 1
C2 C 0.4000(8) 0.546(3) 0.3699(7) 0.056(5) Uani 0.55(2) 1 d D U P B 1
H2B H 0.402204 0.521539 0.334475 0.084 Uiso 0.55(2) 1 calc R U P B 1
H2C H 0.388518 0.648161 0.368271 0.084 Uiso 0.55(2) 1 calc R U P B 1
H2D H 0.370363 0.483354 0.372046 0.084 Uiso 0.55(2) 1 calc R U P B 1
C3 C 0.4412(7) 0.232(2) 0.3402(8) 0.102(6) Uani 1 1 d . . . . .
H3A H 0.462271 0.187295 0.321706 0.154 Uiso 1 1 calc R U . . .
H3B H 0.421414 0.321472 0.318840 0.154 Uiso 1 1 calc R U . . .
H3C H 0.411491 0.164016 0.338977 0.154 Uiso 1 1 calc R U . . .
O2A O 0.4505(11) 0.588(3) 0.4141(11) 0.067(7) Uani 0.45(2) 1 d D U P B -2
H2AA H 0.466441 0.604652 0.393342 0.100 Uiso 0.45(2) 1 calc R U P B -2
C2A C 0.4919(10) 0.541(4) 0.4677(10) 0.066(7) Uani 0.45(2) 1 d D U P B -2
H2AB H 0.531456 0.552056 0.471837 0.099 Uiso 0.45(2) 1 calc R U P B -2
H2AC H 0.484852 0.437912 0.472134 0.099 Uiso 0.45(2) 1 calc R U P B -2
H2AD H 0.489608 0.598362 0.498181 0.099 Uiso 0.45(2) 1 calc R U P B -2
O3 O 0.8717(4) 0.8347(14) 0.4932(4) 0.057(3) Uani 0.886(16) 1 d D . P A 2
C0 C 0.9121(5) 0.806(2) 0.4786(5) 0.069(3) Uani 0.886(16) 1 d D . P A 2
F00L F 0.8960(4) 0.8404(12) 0.4224(3) 0.068(3) Uani 0.886(16) 1 d D . P A 2
F0 F 0.9579(5) 0.896(2) 0.5114(5) 0.134(6) Uani 0.886(16) 1 d D . P A 2
F1 F 0.9306(4) 0.6716(17) 0.4856(4) 0.101(3) Uani 0.886(16) 1 d D . P A 2

loop_
_atom_site_aniso_label
_atom_site_aniso_U_11
_atom_site_aniso_U_22
_atom_site_aniso_U_33
_atom_site_aniso_U_23
_atom_site_aniso_U_13
_atom_site_aniso_U_12
Zn01 0.0280(5) 0.0315(5) 0.0221(4) -0.0024(5) 0.0079(4) -0.0012(5)
Zn02 0.0300(5) 0.0372(6) 0.0232(4) 0.0002(5) 0.0095(4) 0.0018(5)
O003 0.027(3) 0.038(3) 0.024(2) -0.003(3) 0.008(2) -0.005(3)
O004 0.024(3) 0.049(4) 0.024(2) -0.001(3) 0.007(2) 0.003(3)
O005 0.033(3) 0.028(3) 0.030(3) -0.004(2) 0.007(2) 0.000(2)
F006 0.036(3) 0.056(4) 0.047(3) 0.002(3) 0.006(2) 0.011(3)
F007 0.044(3) 0.042(4) 0.087(5) -0.001(3) 0.018(3) 0.000(3)
F008 0.039(3) 0.053(4) 0.067(3) -0.008(3) 0.009(3) -0.013(3)
O009 0.035(3) 0.040(4) 0.037(3) 0.003(2) 0.007(3) 0.002(2)
F00A 0.043(3) 0.046(4) 0.093(5) -0.003(3) 0.019(3) 0.000(3)
O00B 0.031(3) 0.034(3) 0.030(3) 0.003(2) 0.006(2) -0.002(2)
F00C 0.041(4) 0.100(6) 0.049(3) 0.023(4) 0.013(3) 0.006(3)
O00D 0.036(3) 0.039(4) 0.040(3) -0.007(3) 0.008(3) -0.006(3)
F00E 0.050(4) 0.113(6) 0.049(3) -0.012(4) 0.021(3) -0.007(4)
N00F 0.034(4) 0.025(3) 0.030(3) -0.004(3) 0.015(3) 0.001(3)
O00G 0.034(12) 0.090(19) 0.048(18) -0.036(14) 0.017(11) -0.026(14)
O00H 0.026(3) 0.063(5) 0.047(4) -0.006(3) 0.002(3) 0.011(3)
F00I 0.029(3) 0.144(8) 0.066(4) -0.016(5) 0.003(3) 0.024(4)
N00J 0.032(4) 0.047(5) 0.021(3) -0.003(3) 0.008(3) 0.000(3)
F00K 0.025(17) 0.11(3) 0.035(15) -0.033(15) 0.002(12) -0.029(16)
N00L 0.035(4) 0.034(5) 0.022(3) -0.002(2) 0.009(3) -0.002(3)
F00M 0.050(4) 0.095(7) 0.108(6) 0.000(5) 0.035(4) -0.005(4)
O00N 0.067(5) 0.054(5) 0.068(5) 0.001(4) 0.044(5) 0.009(4)
N00O 0.028(4) 0.037(4) 0.028(3) 0.002(3) 0.010(3) 0.000(3)
O00P 0.047(4) 0.065(5) 0.063(5) -0.017(4) 0.015(4) 0.001(4)
C00Q 0.026(4) 0.032(4) 0.030(4) -0.003(3) 0.005(3) 0.000(3)
F00R 0.044(4) 0.200(12) 0.051(4) -0.036(5) 0.014(3) 0.017(5)
C00S 0.038(5) 0.035(5) 0.024(4) 0.002(3) 0.012(4) 0.003(3)
C00T 0.039(5) 0.045(5) 0.029(4) -0.004(4) 0.015(4) 0.000(4)
C00U 0.034(5) 0.039(5) 0.025(4) 0.004(3) 0.011(3) 0.002(4)
C00V 0.030(4) 0.037(4) 0.024(3) -0.004(3) 0.011(3) 0.001(3)
C00W 0.037(4) 0.029(4) 0.033(4) 0.001(3) 0.016(4) 0.002(3)
C00X 0.033(4) 0.037(5) 0.025(4) 0.003(3) 0.006(3) -0.001(4)
C00Y 0.034(4) 0.047(5) 0.027(3) -0.001(4) 0.008(3) 0.001(4)
C00Z 0.032(4) 0.035(5) 0.036(4) 0.001(3) 0.012(4) -0.002(3)
C010 0.032(4) 0.053(6) 0.018(3) 0.004(3) 0.005(3) 0.005(4)
F011 0.024(12) 0.08(2) 0.035(16) -0.019(16) 0.002(13) -0.017(15)
C012 0.033(4) 0.037(5) 0.034(4) -0.001(3) 0.006(4) 0.006(4)
C013 0.036(4) 0.029(4) 0.024(3) -0.001(3) 0.010(3) -0.003(3)
F014 0.05(2) 0.09(2) 0.07(2) -0.038(16) 0.033(19) -0.030(16)
C015 0.032(4) 0.044(5) 0.016(3) -0.008(3) 0.001(3) -0.006(4)
C016 0.039(5) 0.026(5) 0.043(4) 0.002(3) 0.015(4) -0.005(3)
C017 0.028(4) 0.044(5) 0.025(3) -0.005(3) 0.009(3) -0.001(3)
C018 0.028(4) 0.048(6) 0.032(4) -0.005(3) 0.006(4) 0.000(3)
C019 0.035(5) 0.033(5) 0.024(3) -0.005(3) 0.002(3) 0.002(3)
C01A 0.024(4) 0.049(5) 0.035(4) -0.001(4) 0.008(4) 0.006(4)
C01B 0.031(4) 0.031(5) 0.039(4) -0.003(3) 0.011(4) 0.002(3)
C01C 0.047(6) 0.042(5) 0.027(4) -0.002(4) 0.009(4) -0.002(4)
C01D 0.032(4) 0.037(5) 0.032(4) -0.001(4) 0.012(3) 0.005(4)
C01E 0.036(5) 0.045(5) 0.021(3) -0.002(3) 0.001(3) 0.000(4)
C01F 0.052(6) 0.040(5) 0.039(5) 0.002(4) 0.023(4) -0.002(4)
C01G 0.035(4) 0.028(4) 0.024(3) -0.007(3) 0.008(3) 0.001(3)
C01H 0.065(7) 0.033(5) 0.040(5) 0.005(3) 0.023(5) 0.004(4)
C01J 0.032(5) 0.038(5) 0.038(4) 0.001(4) 0.011(4) 0.001(3)
C01K 0.025(3) 0.072(6) 0.030(4) -0.023(4) 0.008(3) -0.014(4)
C01L 0.036(4) 0.040(5) 0.028(4) -0.003(3) 0.014(4) -0.005(4)
C01M 0.035(4) 0.036(5) 0.025(4) 0.001(3) 0.011(3) 0.000(4)
C01N 0.029(5) 0.071(7) 0.026(4) -0.007(4) 0.008(4) 0.004(4)
C01O 0.038(5) 0.037(5) 0.027(4) 0.003(3) 0.005(4) 0.003(4)
C01P 0.040(5) 0.038(6) 0.044(5) 0.002(4) 0.008(4) 0.005(4)
C01Q 0.031(4) 0.056(6) 0.028(4) -0.014(4) 0.011(4) -0.017(4)
C01R 0.060(7) 0.048(6) 0.028(4) 0.006(4) 0.015(4) 0.008(5)
C01S 0.058(6) 0.052(7) 0.038(5) -0.008(4) 0.018(5) 0.002(5)
C01T 0.056(6) 0.045(6) 0.031(4) 0.000(4) 0.014(4) 0.004(4)
C01U 0.049(6) 0.054(6) 0.041(5) -0.004(4) 0.019(5) 0.005(5)
C01V 0.038(5) 0.041(5) 0.026(4) 0.002(3) 0.006(3) 0.000(4)
C01W 0.042(5) 0.044(5) 0.029(4) -0.002(3) 0.011(4) 0.004(4)
C01X 0.040(5) 0.034(5) 0.037(4) 0.002(4) 0.009(4) -0.004(4)
C01Y 0.035(5) 0.065(7) 0.042(5) -0.008(5) 0.006(4) 0.000(5)
C01Z 0.031(5) 0.097(11) 0.047(6) -0.019(6) 0.006(5) 0.009(5)
C020 0.031(5) 0.043(6) 0.040(5) -0.006(4) 0.003(4) -0.006(4)
C021 0.078(8) 0.049(6) 0.034(5) -0.006(4) 0.021(5) 0.005(5)
C022 0.029(12) 0.09(2) 0.040(16) -0.035(14) 0.011(12) -0.025(13)
C023 0.079(9) 0.063(9) 0.092(10) 0.008(7) 0.054(9) 0.005(7)
O1 0.042(5) 0.213(18) 0.110(9) 0.084(11) 0.011(6) -0.012(8)
O2 0.115(17) 0.16(3) 0.110(18) 0.04(2) 0.014(14) -0.05(2)
C2 0.061(11) 0.067(13) 0.055(9) -0.021(10) 0.040(9) -0.026(11)
C3 0.060(9) 0.111(14) 0.104(13) 0.041(11) 0.016(9) -0.014(9)
O2A 0.080(13) 0.060(15) 0.095(13) 0.015(10) 0.071(11) -0.012(10)
C2A 0.039(12) 0.088(19) 0.078(13) -0.037(13) 0.035(11) -0.005(12)
O3 0.028(3) 0.111(7) 0.027(3) -0.028(4) 0.010(3) -0.027(3)
C0 0.022(4) 0.152(8) 0.025(3) -0.023(4) 0.005(3) -0.016(4)
F00L 0.059(5) 0.113(7) 0.037(3) -0.023(3) 0.027(3) -0.026(4)
F0 0.056(5) 0.283(14) 0.075(6) -0.103(9) 0.042(5) -0.087(8)
F1 0.056(5) 0.181(8) 0.072(5) 0.022(5) 0.035(5) 0.036(5)

loop_
_atom_type_symbol
_atom_type_description
_atom_type_scat_dispersion_real
_atom_type_scat_dispersion_imag
_atom_type_scat_source
C C 0.0181 0.0091 'International Tables Vol C Tables 4.2.6.8 and 6.1.1.4'
H H 0.0000 0.0000 'International Tables Vol C Tables 4.2.6.8 and 6.1.1.4'
F F 0.0727 0.0534 'International Tables Vol C Tables 4.2.6.8 and 6.1.1.4'
N N 0.0311 0.0180 'International Tables Vol C Tables 4.2.6.8 and 6.1.1.4'
O O 0.0492 0.0322 'International Tables Vol C Tables 4.2.6.8 and 6.1.1.4'
Zn Zn -1.5491 0.6778 'International Tables Vol C Tables 4.2.6.8 and 6.1.1.4'

loop_
_geom_angle_atom_site_label_1
_geom_angle_atom_site_label_2
_geom_angle_atom_site_label_3
_geom_angle
_geom_angle_site_symmetry_1
_geom_angle_site_symmetry_3
_geom_angle_publ_flag
O003 Zn01 Zn02 38.37(14) . . ?
O003 Zn01 N00F 89.5(3) . . ?
O003 Zn01 N00L 167.9(3) . . ?
O004 Zn01 Zn02 40.48(14) . . ?
O004 Zn01 O003 78.5(2) . . ?
O004 Zn01 N00F 120.8(3) . . ?
O004 Zn01 N00L 98.6(3) . . ?
O005 Zn01 Zn02 104.46(18) . . ?
O005 Zn01 O003 100.8(3) . . ?
O005 Zn01 O004 108.1(3) . . ?
O005 Zn01 N00F 131.1(3) . . ?
O005 Zn01 N00L 91.3(2) . . ?
N00F Zn01 Zn02 112.27(18) . . ?
N00F Zn01 N00L 81.8(3) . . ?
N00L Zn01 Zn02 138.9(2) . . ?
O003 Zn02 Zn01 40.52(14) . . ?
O003 Zn02 O004 78.7(2) . . ?
O003 Zn02 N00J 100.4(3) . . ?
O003 Zn02 N00O 124.5(3) . . ?
O004 Zn02 Zn01 38.54(15) . . ?
O004 Zn02 N00J 167.3(3) . . ?
O004 Zn02 N00O 88.8(3) . . ?
O00B Zn02 Zn01 101.76(18) . . ?
O00B Zn02 O003 104.1(3) . . ?
O00B Zn02 O004 100.6(3) . . ?
O00B Zn02 N00J 92.0(3) . . ?
O00B Zn02 N00O 131.4(3) . . ?
N00J Zn02 Zn01 140.5(2) . . ?
N00O Zn02 Zn01 113.79(19) . . ?
N00O Zn02 N00J 81.3(3) . . ?
Zn02 O003 Zn01 101.1(2) . . ?
C00V O003 Zn01 123.4(5) . . ?
C00V O003 Zn02 128.8(5) . . ?
Zn01 O004 Zn02 101.0(2) . . ?
C00U O004 Zn01 134.1(5) . . ?
C00U O004 Zn02 122.4(5) . . ?
C00Q O005 Zn01 112.7(5) . . ?
C01P O009 C01J 115.5(7) . . ?
C00X O00B Zn02 113.8(5) . . ?
C020 O00D C01B 114.7(7) . . ?
Zn01 N00F H00F 108.6 . . ?
C00W N00F Zn01 107.1(5) . . ?
C00W N00F H00F 108.6 . . ?
C013 N00F Zn01 110.7(5) . . ?
C013 N00F H00F 108.6 . . ?
C013 N00F C00W 113.2(6) . . ?
C022 O00G C01K 122(3) . . ?
C01Z O00H C01A 116.4(9) . . ?
Zn02 N00J H00J 108.6 . . ?
C00T N00J Zn02 108.7(5) . . ?
C00T N00J H00J 108.6 . . ?
C010 N00J Zn02 109.5(5) . . ?
C010 N00J H00J 108.6 . . ?
C010 N00J C00T 112.6(7) . . ?
Zn01 N00L H00L 108.7 . . ?
C00S N00L Zn01 108.2(5) . . ?
C00S N00L H00L 108.7 . . ?
C015 N00L Zn01 110.5(5) . . ?
C015 N00L H00L 108.7 . . ?
C015 N00L C00S 112.1(6) . . ?
C023 O00N H00N 109.5 . . ?
Zn02 N00O H00O 107.6 . . ?
C01L N00O Zn02 107.1(5) . . ?
C01L N00O H00O 107.6 . . ?
C01X N00O Zn02 113.1(6) . . ?
C01X N00O H00O 107.6 . . ?
C01X N00O C01L 113.5(7) . . ?
C01Y O00P H00P 109.5 . . ?
O005 C00Q C01G 119.7(8) . . ?
O005 C00Q C01O 121.4(7) . . ?
C01O C00Q C01G 119.0(8) . . ?
N00L C00S H00S 107.5 . . ?
N00L C00S C00W 110.1(6) . . ?
N00L C00S C01C 112.8(8) . . ?
C00W C00S H00S 107.5 . . ?
C00W C00S C01C 111.3(7) . . ?
C01C C00S H00S 107.5 . . ?
N00J C00T H00T 107.3 . . ?
N00J C00T C01L 110.3(7) . . ?
N00J C00T C01T 113.8(8) . . ?
C01L C00T H00T 107.3 . . ?
C01T C00T H00T 107.3 . . ?
C01T C00T C01L 110.5(8) . . ?
O004 C00U C00Z 119.4(8) . . ?
O004 C00U C01D 120.5(8) . . ?
C00Z C00U C01D 120.1(8) . . ?
O003 C00V C00Y 119.6(8) . . ?
O003 C00V C017 121.5(7) . . ?
C017 C00V C00Y 118.9(8) . . ?
N00F C00W C00S 109.5(7) . . ?
N00F C00W H00W 108.1 . . ?
N00F C00W C01F 112.8(8) . . ?
C00S C00W H00W 108.1 . . ?
C01F C00W C00S 110.2(7) . . ?
C01F C00W H00W 108.1 . . ?
O00B C00X C01E 121.9(7) . . ?
O00B C00X C01M 118.8(8) . . ?
C01E C00X C01M 119.3(8) . . ?
C00V C00Y H00Y 120.0 . . ?
C01N C00Y C00V 120.0(10) . . ?
C01N C00Y H00Y 120.0 . . ?
C00U C00Z C01X 120.1(8) . . ?
C012 C00Z C00U 119.1(8) . . ?
C012 C00Z C01X 120.8(8) . . ?
N00J C010 H01A 109.2 . . ?
N00J C010 H01B 109.2 . . ?
N00J C010 C01M 112.0(7) . . ?
H01A C010 H01B 107.9 . . ?
C01M C010 H01A 109.2 . . ?
C01M C010 H01B 109.2 . . ?
C00Z C012 H012 120.2 . . ?
C01A C012 C00Z 119.6(8) . . ?
C01A C012 H012 120.2 . . ?
N00F C013 H01C 109.3 . . ?
N00F C013 H01D 109.3 . . ?
N00F C013 C017 111.6(7) . . ?
H01C C013 H01D 108.0 . . ?
C017 C013 H01C 109.3 . . ?
C017 C013 H01D 109.3 . . ?
N00L C015 H01E 109.3 . . ?
N00L C015 H01F 109.3 . . ?
N00L C015 C01G 111.6(7) . . ?
H01E C015 H01F 108.0 . . ?
C01G C015 H01E 109.3 . . ?
C01G C015 H01F 109.3 . . ?
C01B C016 H016 120.7 . . ?
C01O C016 H016 120.7 . . ?
C01O C016 C01B 118.6(8) . . ?
C00V C017 C013 119.3(8) . . ?
C00V C017 C01Q 120.0(8) . . ?
C01Q C017 C013 120.5(8) . . ?
C01A C018 H018 120.5 . . ?
C01A C018 C01D 118.9(8) . . ?
C01D C018 H018 120.5 . . ?
C01B C019 H019 119.8 . . ?
C01B C019 C01G 120.5(8) . . ?
C01G C019 H019 119.8 . . ?
C012 C01A O00H 118.6(8) . . ?
C018 C01A O00H 119.0(8) . . ?
C018 C01A C012 122.4(8) . . ?
C016 C01B O00D 118.9(8) . . ?
C019 C01B O00D 120.4(8) . . ?
C019 C01B C016 120.7(8) . . ?
C00S C01C H01G 109.3 . . ?
C00S C01C H01H 109.3 . . ?
H01G C01C H01H 108.0 . . ?
C01R C01C C00S 111.6(8) . . ?
C01R C01C H01G 109.3 . . ?
C01R C01C H01H 109.3 . . ?
C00U C01D H01I 120.0 . . ?
C018 C01D C00U 120.0(9) . . ?
C018 C01D H01I 120.0 . . ?
C00X C01E H01J 119.4 . . ?
C00X C01E C01W 121.2(8) . . ?
C01W C01E H01J 119.4 . . ?
C00W C01F H01K 109.2 . . ?
C00W C01F H01L 109.2 . . ?
C00W C01F C01H 112.0(9) . . ?
H01K C01F H01L 107.9 . . ?
C01H C01F H01K 109.2 . . ?
C01H C01F H01L 109.2 . . ?
C00Q C01G C015 118.8(7) . . ?
C019 C01G C00Q 119.5(8) . . ?
C019 C01G C015 121.7(7) . . ?
C01F C01H H01M 109.4 . . ?
C01F C01H H01N 109.4 . . ?
H01M C01H H01N 108.0 . . ?
C01R C01H C01F 111.4(8) . . ?
C01R C01H H01M 109.4 . . ?
C01R C01H H01N 109.4 . . ?
C01V C01J O009 119.5(8) . . ?
C01V C01J C01W 122.2(8) . . ?
C01W C01J O009 118.2(8) . . ?
C01N C01K O00G 129(4) . . ?
C01N C01K O3 117.9(9) . . ?
C01Q C01K O00G 108(4) . . ?
C01Q C01K C01N 122.6(8) . . ?
C01Q C01K O3 119.3(10) . . ?
N00O C01L C00T 108.0(7) . . ?
N00O C01L H01O 108.4 . . ?
N00O C01L C01U 112.6(8) . . ?
C00T C01L H01O 108.4 . . ?
C01U C01L C00T 111.0(7) . . ?
C01U C01L H01O 108.4 . . ?
C00X C01M C010 119.3(8) . . ?
C01V C01M C00X 118.9(8) . . ?
C01V C01M C010 121.9(7) . . ?
C00Y C01N H01P 120.4 . . ?
C01K C01N C00Y 119.2(9) . . ?
C01K C01N H01P 120.4 . . ?
C00Q C01O C016 121.8(8) . . ?
C00Q C01O H01Q 119.1 . . ?
C016 C01O H01Q 119.1 . . ?
F006 C01P O009 108.2(8) . . ?
F006 C01P F00A 107.8(8) . . ?
F006 C01P F00C 108.0(9) . . ?
F00A C01P O009 113.3(9) . . ?
F00C C01P O009 112.6(8) . . ?
F00C C01P F00A 106.6(9) . . ?
C017 C01Q H01R 120.4 . . ?
C01K C01Q C017 119.1(9) . . ?
C01K C01Q H01R 120.4 . . ?
C01C C01R H01S 109.5 . . ?
C01C C01R H01T 109.5 . . ?
C01H C01R C01C 110.7(8) . . ?
C01H C01R H01S 109.5 . . ?
C01H C01R H01T 109.5 . . ?
H01S C01R H01T 108.1 . . ?
H01U C01S H01V 108.0 . . ?
C01U C01S H01U 109.3 . . ?
C01U C01S H01V 109.3 . . ?
C021 C01S H01U 109.3 . . ?
C021 C01S H01V 109.3 . . ?
C021 C01S C01U 111.6(10) . . ?
C00T C01T H01W 109.6 . . ?
C00T C01T H01X 109.6 . . ?
C00T C01T C021 110.2(9) . . ?
H01W C01T H01X 108.1 . . ?
C021 C01T H01W 109.6 . . ?
C021 C01T H01X 109.6 . . ?
C01L C01U C01S 113.1(9) . . ?
C01L C01U H01Y 109.0 . . ?
C01L C01U H 109.0 . . ?
C01S C01U H01Y 109.0 . . ?
C01S C01U H 109.0 . . ?
H01Y C01U H 107.8 . . ?
C01J C01V C01M 119.4(8) . . ?
C01J C01V H01Z 120.3 . . ?
C01M C01V H01Z 120.3 . . ?
C01E C01W H01 120.5 . . ?
C01J C01W C01E 119.0(9) . . ?
C01J C01W H01 120.5 . . ?
N00O C01X C00Z 111.3(7) . . ?
N00O C01X H1 109.4 . . ?
N00O C01X HA 109.4 . . ?
C00Z C01X H1 109.4 . . ?
C00Z C01X HA 109.4 . . ?
H1 C01X HA 108.0 . . ?
O00P C01Y H2 109.5 . . ?
O00P C01Y HB 109.5 . . ?
O00P C01Y HC 109.5 . . ?
H2 C01Y HB 109.5 . . ?
H2 C01Y HC 109.5 . . ?
HB C01Y HC 109.5 . . ?
F00I C01Z O00H 107.8(12) . . ?
F00M C01Z O00H 113.6(10) . . ?
F00M C01Z F00I 107.9(11) . . ?
F00M C01Z F00R 107.7(13) . . ?
F00R C01Z O00H 112.2(11) . . ?
F00R C01Z F00I 107.5(10) . . ?
F007 C020 F008 107.0(8) . . ?
F007 C020 O00D 113.7(9) . . ?
O00D C020 F008 107.4(8) . . ?
F00E C020 F007 106.9(9) . . ?
F00E C020 F008 108.2(9) . . ?
F00E C020 O00D 113.3(8) . . ?
C01S C021 C01T 110.2(8) . . ?
C01S C021 H02A 109.6 . . ?
C01S C021 H02B 109.6 . . ?
C01T C021 H02A 109.6 . . ?
C01T C021 H02B 109.6 . . ?
H02A C021 H02B 108.1 . . ?
O00G C022 F00K 116(4) . . ?
O00G C022 F011 107(3) . . ?
O00G C022 F014 117(4) . . ?
F00K C022 F011 103(3) . . ?
F014 C022 F00K 108(4) . . ?
F014 C022 F011 106(4) . . ?
O00N C023 H02C 109.5 . . ?
O00N C023 H02D 109.5 . . ?
O00N C023 H02E 109.5 . . ?
H02C C023 H02D 109.5 . . ?
H02C C023 H02E 109.5 . . ?
H02D C023 H02E 109.5 . . ?
C3 O1 H1A 109.5 . . ?
C2 O2 H2A 109.5 . . ?
O2 C2 H2B 109.5 . . ?
O2 C2 H2C 109.5 . . ?
O2 C2 H2D 109.5 . . ?
H2B C2 H2C 109.5 . . ?
H2B C2 H2D 109.5 . . ?
H2C C2 H2D 109.5 . . ?
O1 C3 H3A 109.5 . . ?
O1 C3 H3B 109.5 . . ?
O1 C3 H3C 109.5 . . ?
H3A C3 H3B 109.5 . . ?
H3A C3 H3C 109.5 . . ?
H3B C3 H3C 109.5 . . ?
C2A O2A H2AA 109.5 . . ?
O2A C2A H2AB 109.5 . . ?
O2A C2A H2AC 109.5 . . ?
O2A C2A H2AD 109.5 . . ?
H2AB C2A H2AC 109.5 . . ?
H2AB C2A H2AD 109.5 . . ?
H2AC C2A H2AD 109.5 . . ?
C0 O3 C01K 115.6(9) . . ?
O3 C0 F00L 113.8(13) . . ?
O3 C0 F0 105.7(12) . . ?
F0 C0 F00L 104.5(14) . . ?
F1 C0 O3 116.5(15) . . ?
F1 C0 F00L 105.7(12) . . ?
F1 C0 F0 110.0(14) . . ?

loop_
_geom_bond_atom_site_label_1
_geom_bond_atom_site_label_2
_geom_bond_distance
_geom_bond_site_symmetry_2
_geom_bond_publ_flag
Zn01 Zn02 3.1539(13) . ?
Zn01 O003 2.088(5) . ?
Zn01 O004 2.002(5) . ?
Zn01 O005 1.981(6) . ?
Zn01 N00F 2.132(7) . ?
Zn01 N00L 2.190(6) . ?
Zn02 O003 1.995(5) . ?
Zn02 O004 2.086(5) . ?
Zn02 O00B 1.966(6) . ?
Zn02 N00J 2.194(7) . ?
Zn02 N00O 2.126(8) . ?
O003 C00V 1.339(10) . ?
O004 C00U 1.362(10) . ?
O005 C00Q 1.354(10) . ?
F006 C01P 1.327(11) . ?
F007 C020 1.326(13) . ?
F008 C020 1.338(11) . ?
O009 C01J 1.430(11) . ?
O009 C01P 1.339(13) . ?
F00A C01P 1.330(12) . ?
O00B C00X 1.352(11) . ?
F00C C01P 1.329(13) . ?
O00D C01B 1.419(11) . ?
O00D C020 1.338(13) . ?
F00E C020 1.322(12) . ?
N00F H00F 1.0000 . ?
N00F C00W 1.491(11) . ?
N00F C013 1.469(10) . ?
O00G C01K 1.45(3) . ?
O00G C022 1.30(3) . ?
O00H C01A 1.433(10) . ?
O00H C01Z 1.339(16) . ?
F00I C01Z 1.334(13) . ?
N00J H00J 1.0000 . ?
N00J C00T 1.474(12) . ?
N00J C010 1.474(12) . ?
F00K C022 1.36(3) . ?
N00L H00L 1.0000 . ?
N00L C00S 1.484(11) . ?
N00L C015 1.469(11) . ?
F00M C01Z 1.300(17) . ?
O00N H00N 0.8400 . ?
O00N C023 1.330(16) . ?
N00O H00O 1.0000 . ?
N00O C01L 1.495(11) . ?
N00O C01X 1.477(11) . ?
O00P H00P 0.8400 . ?
O00P C01Y 1.387(13) . ?
C00Q C01G 1.417(11) . ?
C00Q C01O 1.375(13) . ?
F00R C01Z 1.319(13) . ?
C00S H00S 1.0000 . ?
C00S C00W 1.522(12) . ?
C00S C01C 1.533(12) . ?
C00T H00T 1.0000 . ?
C00T C01L 1.535(13) . ?
C00T C01T 1.534(13) . ?
C00U C00Z 1.401(13) . ?
C00U C01D 1.402(12) . ?
C00V C00Y 1.428(12) . ?
C00V C017 1.387(13) . ?
C00W H00W 1.0000 . ?
C00W C01F 1.510(13) . ?
C00X C01E 1.372(14) . ?
C00X C01M 1.431(11) . ?
C00Y H00Y 0.9500 . ?
C00Y C01N 1.385(14) . ?
C00Z C012 1.388(12) . ?
C00Z C01X 1.509(12) . ?
C010 H01A 0.9900 . ?
C010 H01B 0.9900 . ?
C010 C01M 1.497(13) . ?
F011 C022 1.37(3) . ?
C012 H012 0.9500 . ?
C012 C01A 1.379(13) . ?
C013 H01C 0.9900 . ?
C013 H01D 0.9900 . ?
C013 C017 1.521(12) . ?
F014 C022 1.30(3) . ?
C015 H01E 0.9900 . ?
C015 H01F 0.9900 . ?
C015 C01G 1.506(13) . ?
C016 H016 0.9500 . ?
C016 C01B 1.406(13) . ?
C016 C01O 1.392(13) . ?
C017 C01Q 1.406(12) . ?
C018 H018 0.9500 . ?
C018 C01A 1.370(14) . ?
C018 C01D 1.387(12) . ?
C019 H019 0.9500 . ?
C019 C01B 1.368(13) . ?
C019 C01G 1.399(12) . ?
C01C H01G 0.9900 . ?
C01C H01H 0.9900 . ?
C01C C01R 1.514(15) . ?
C01D H01I 0.9500 . ?
C01E H01J 0.9500 . ?
C01E C01W 1.387(13) . ?
C01F H01K 0.9900 . ?
C01F H01L 0.9900 . ?
C01F C01H 1.541(14) . ?
C01H H01M 0.9900 . ?
C01H H01N 0.9900 . ?
C01H C01R 1.510(14) . ?
C01J C01V 1.371(14) . ?
C01J C01W 1.373(13) . ?
C01K C01N 1.369(16) . ?
C01K C01Q 1.368(14) . ?
C01K O3 1.440(11) . ?
C01L H01O 1.0000 . ?
C01L C01U 1.514(14) . ?
C01M C01V 1.398(12) . ?
C01N H01P 0.9500 . ?
C01O H01Q 0.9500 . ?
C01Q H01R 0.9500 . ?
C01R H01S 0.9900 . ?
C01R H01T 0.9900 . ?
C01S H01U 0.9900 . ?
C01S H01V 0.9900 . ?
C01S C01U 1.532(14) . ?
C01S C021 1.511(15) . ?
C01T H01W 0.9900 . ?
C01T H01X 0.9900 . ?
C01T C021 1.539(15) . ?
C01U H01Y 0.9900 . ?
C01U H 0.9900 . ?
C01V H01Z 0.9500 . ?
C01W H01 0.9500 . ?
C01X H1 0.9900 . ?
C01X HA 0.9900 . ?
C01Y H2 0.9800 . ?
C01Y HB 0.9800 . ?
C01Y HC 0.9800 . ?
C021 H02A 0.9900 . ?
C021 H02B 0.9900 . ?
C023 H02C 0.9800 . ?
C023 H02D 0.9800 . ?
C023 H02E 0.9800 . ?
O1 H1A 0.8400 . ?
O1 C3 1.43(2) . ?
O2 H2A 0.8400 . ?
O2 C2 1.43(2) . ?
C2 H2B 0.9800 . ?
C2 H2C 0.9800 . ?
C2 H2D 0.9800 . ?
C3 H3A 0.9800 . ?
C3 H3B 0.9800 . ?
C3 H3C 0.9800 . ?
O2A H2AA 0.8400 . ?
O2A C2A 1.35(3) . ?
C2A H2AB 0.9800 . ?
C2A H2AC 0.9800 . ?
C2A H2AD 0.9800 . ?
O3 C0 1.305(15) . ?
C0 F00L 1.352(15) . ?
C0 F0 1.347(16) . ?
C0 F1 1.30(2) . ?

loop_
_geom_torsion_atom_site_label_1
_geom_torsion_atom_site_label_2
_geom_torsion_atom_site_label_3
_geom_torsion_atom_site_label_4
_geom_torsion
_geom_torsion_site_symmetry_1
_geom_torsion_site_symmetry_2
_geom_torsion_site_symmetry_3
_geom_torsion_site_symmetry_4
_geom_torsion_publ_flag
Zn01 O003 C00V C00Y -140.4(7) . . . . ?
Zn01 O003 C00V C017 40.3(10) . . . . ?
Zn01 O004 C00U C00Z -112.2(9) . . . . ?
Zn01 O004 C00U C01D 69.2(12) . . . . ?
Zn01 O005 C00Q C01G 58.3(9) . . . . ?
Zn01 O005 C00Q C01O -120.2(8) . . . . ?
Zn01 N00F C00W C00S -45.8(8) . . . . ?
Zn01 N00F C00W C01F -168.9(6) . . . . ?
Zn01 N00F C013 C017 68.1(8) . . . . ?
Zn01 N00L C00S C00W -33.2(8) . . . . ?
Zn01 N00L C00S C01C -158.2(6) . . . . ?
Zn01 N00L C015 C01G 52.4(8) . . . . ?
Zn02 O003 C00V C00Y 73.9(10) . . . . ?
Zn02 O003 C00V C017 -105.4(8) . . . . ?
Zn02 O004 C00U C00Z 46.0(11) . . . . ?
Zn02 O004 C00U C01D -132.6(7) . . . . ?
Zn02 O00B C00X C01E -122.0(8) . . . . ?
Zn02 O00B C00X C01M 58.8(9) . . . . ?
Zn02 N00J C00T C01L -31.4(9) . . . . ?
Zn02 N00J C00T C01T -156.4(7) . . . . ?
Zn02 N00J C010 C01M 54.1(8) . . . . ?
Zn02 N00O C01L C00T -48.4(8) . . . . ?
Zn02 N00O C01L C01U -171.2(6) . . . . ?
Zn02 N00O C01X C00Z 64.9(9) . . . . ?
O003 C00V C00Y C01N -177.6(8) . . . . ?
O003 C00V C017 C013 2.8(12) . . . . ?
O003 C00V C017 C01Q 177.4(8) . . . . ?
O004 C00U C00Z C012 179.8(8) . . . . ?
O004 C00U C00Z C01X 1.6(12) . . . . ?
O004 C00U C01D C018 -179.4(8) . . . . ?
O005 C00Q C01G C015 3.4(12) . . . . ?
O005 C00Q C01G C019 -177.9(8) . . . . ?
O005 C00Q C01O C016 177.4(8) . . . . ?
O009 C01J C01V C01M 179.9(8) . . . . ?
O009 C01J C01W C01E 179.3(8) . . . . ?
O00B C00X C01E C01W 178.3(9) . . . . ?
O00B C00X C01M C010 1.0(13) . . . . ?
O00B C00X C01M C01V -179.2(8) . . . . ?
N00F C00W C01F C01H 178.0(7) . . . . ?
N00F C013 C017 C00V -63.4(10) . . . . ?
N00F C013 C017 C01Q 122.0(8) . . . . ?
O00G C01K C01N C00Y 169(3) . . . . ?
O00G C01K C01Q C017 -171(2) . . . . ?
N00J C00T C01L N00O 54.2(10) . . . . ?
N00J C00T C01L C01U 178.0(8) . . . . ?
N00J C00T C01T C021 -176.5(8) . . . . ?
N00J C010 C01M C00X -65.5(11) . . . . ?
N00J C010 C01M C01V 114.7(9) . . . . ?
N00L C00S C00W N00F 54.0(9) . . . . ?
N00L C00S C00W C01F 178.6(7) . . . . ?
N00L C00S C01C C01R -179.4(7) . . . . ?
N00L C015 C01G C00Q -66.7(10) . . . . ?
N00L C015 C01G C019 114.6(9) . . . . ?
N00O C01L C01U C01S 173.6(8) . . . . ?
C00S N00L C015 C01G 173.2(7) . . . . ?
C00S C00W C01F C01H 55.2(10) . . . . ?
C00S C01C C01R C01H -55.6(12) . . . . ?
C00T N00J C010 C01M 175.2(7) . . . . ?
C00T C01L C01U C01S 52.5(12) . . . . ?
C00T C01T C021 C01S -58.8(13) . . . . ?
C00U C00Z C012 C01A 0.2(14) . . . . ?
C00U C00Z C01X N00O -62.2(11) . . . . ?
C00V C00Y C01N C01K -0.5(13) . . . . ?
C00V C017 C01Q C01K 0.9(13) . . . . ?
C00W N00F C013 C017 -171.7(7) . . . . ?
C00W C00S C01C C01R 56.3(11) . . . . ?
C00W C01F C01H C01R -55.5(12) . . . . ?
C00X C01E C01W C01J 0.8(15) . . . . ?
C00X C01M C01V C01J 1.0(13) . . . . ?
C00Y C00V C017 C013 -176.4(7) . . . . ?
C00Y C00V C017 C01Q -1.9(12) . . . . ?
C00Z C00U C01D C018 2.0(13) . . . . ?
C00Z C012 C01A O00H -176.1(9) . . . . ?
C00Z C012 C01A C018 0.8(15) . . . . ?
C010 N00J C00T C01L -153.0(7) . . . . ?
C010 N00J C00T C01T 82.1(10) . . . . ?
C010 C01M C01V C01J -179.2(9) . . . . ?
C012 C00Z C01X N00O 119.7(9) . . . . ?
C013 N00F C00W C00S -168.1(7) . . . . ?
C013 N00F C00W C01F 68.8(9) . . . . ?
C013 C017 C01Q C01K 175.4(8) . . . . ?
C015 N00L C00S C00W -155.2(7) . . . . ?
C015 N00L C00S C01C 79.8(9) . . . . ?
C017 C00V C00Y C01N 1.7(13) . . . . ?
C01A O00H C01Z F00I -177.6(9) . . . . ?
C01A O00H C01Z F00M -58.1(12) . . . . ?
C01A O00H C01Z F00R 64.3(15) . . . . ?
C01A C018 C01D C00U -1.0(14) . . . . ?
C01B O00D C020 F007 61.1(10) . . . . ?
C01B O00D C020 F008 179.4(7) . . . . ?
C01B O00D C020 F00E -61.2(11) . . . . ?
C01B C016 C01O C00Q -0.2(14) . . . . ?
C01B C019 C01G C00Q 1.0(13) . . . . ?
C01B C019 C01G C015 179.7(8) . . . . ?
C01C C00S C00W N00F 179.8(7) . . . . ?
C01C C00S C00W C01F -55.6(10) . . . . ?
C01D C00U C00Z C012 -1.6(13) . . . . ?
C01D C00U C00Z C01X -179.7(8) . . . . ?
C01D C018 C01A O00H 176.5(9) . . . . ?
C01D C018 C01A C012 -0.4(15) . . . . ?
C01E C00X C01M C010 -178.2(9) . . . . ?
C01E C00X C01M C01V 1.6(13) . . . . ?
C01F C01H C01R C01C 54.8(13) . . . . ?
C01G C00Q C01O C016 -1.1(13) . . . . ?
C01G C019 C01B O00D -179.9(8) . . . . ?
C01G C019 C01B C016 -2.3(14) . . . . ?
C01J O009 C01P F006 -177.1(7) . . . . ?
C01J O009 C01P F00A 63.4(10) . . . . ?
C01J O009 C01P F00C -57.8(11) . . . . ?
C01K O00G C022 F00K 76(8) . . . . ?
C01K O00G C022 F011 -171(7) . . . . ?
C01K O00G C022 F014 -53(8) . . . . ?
C01K O3 C0 F00L 60(2) . . . . ?
C01K O3 C0 F0 174.5(14) . . . . ?
C01K O3 C0 F1 -62.9(15) . . . . ?
C01L N00O C01X C00Z -172.8(7) . . . . ?
C01L C00T C01T C021 58.6(11) . . . . ?
C01M C00X C01E C01W -2.5(14) . . . . ?
C01N C01K C01Q C017 0.4(14) . . . . ?
C01N C01K O3 C0 93.7(15) . . . . ?
C01O C00Q C01G C015 -178.1(8) . . . . ?
C01O C00Q C01G C019 0.7(12) . . . . ?
C01O C016 C01B O00D 179.5(8) . . . . ?
C01O C016 C01B C019 1.8(14) . . . . ?
C01P O009 C01J C01V -84.1(11) . . . . ?
C01P O009 C01J C01W 98.5(11) . . . . ?
C01Q C01K C01N C00Y -0.5(14) . . . . ?
C01Q C01K O3 C0 -90.7(16) . . . . ?
C01T C00T C01L N00O -179.1(7) . . . . ?
C01T C00T C01L C01U -55.2(11) . . . . ?
C01U C01S C021 C01T 55.5(14) . . . . ?
C01V C01J C01W C01E 2.0(15) . . . . ?
C01W C01J C01V C01M -2.8(15) . . . . ?
C01X N00O C01L C00T -174.0(7) . . . . ?
C01X N00O C01L C01U 63.2(10) . . . . ?
C01X C00Z C012 C01A 178.4(9) . . . . ?
C01Z O00H C01A C012 -91.4(12) . . . . ?
C01Z O00H C01A C018 91.6(12) . . . . ?
C020 O00D C01B C016 95.0(10) . . . . ?
C020 O00D C01B C019 -87.3(11) . . . . ?
C021 C01S C01U C01L -53.2(13) . . . . ?
C022 O00G C01K C01N 115(6) . . . . ?
C022 O00G C01K C01Q -74(7) . . . . ?
O3 C01K C01N C00Y 175.0(9) . . . . ?
O3 C01K C01Q C017 -175.0(8) . . . . ?
